data_4085799
loop_
_publ_author_name
'Sch\"adle, Christoph'
'Maichle-M\"ossmer, C\"acilia'
'T\"ornroos, Karl W.'
'Anwander, Reiner'

_publ_section_title
;
 Reactivity of Yttrium Methyl Complexes: Hydrido Transfer Capability of
 Selected Alkylalanes
;
_journal_issue 11
_journal_name_full Organometallics
_journal_page_first 2667
_journal_paper_doi 10.1021/acs.organomet.5b00013
_journal_volume 34
_journal_year 2015
_chemical_formula_moiety 'C71.19 H74.19 Cl0.76 Y6, C7 H8'
_chemical_formula_sum 'C78.18 H82.18 Cl0.76 Y6'
_chemical_formula_weight 1582.25
_chemical_name_common 'Cp14Y6H3Cl / Cp15Y6H3'
_chemical_name_systematic
; 
 ? 
;
_space_group_crystal_system monoclinic
_space_group_IT_number 14
_space_group_name_Hall '-P 2ybc'
_space_group_name_H-M_alt 'P 1 21/c 1'
_symmetry_space_group_name_Hall '-P 2ybc'
_symmetry_space_group_name_H-M 'P 1 21/c 1'
_atom_sites_solution_hydrogens mixed
_audit_creation_method SHELXL-2013
_cell_angle_alpha 90
_cell_angle_beta 108.0630(10)
_cell_angle_gamma 90
_cell_formula_units_Z 4
_cell_length_a 23.8229(16)
_cell_length_b 14.5891(10)
_cell_length_c 19.8584(13)
_cell_measurement_reflns_used 9976
_cell_measurement_temperature 103(2)
_cell_measurement_theta_max 25.04
_cell_measurement_theta_min 2.28
_cell_volume 6561.7(8)
_computing_cell_refinement 'Bruker SAINT'
_computing_data_collection 'Bruker APEX2'
_computing_data_reduction 'Bruker SAINT'
_computing_molecular_graphics 'Bruker SHELXTL'
_computing_publication_material 'Bruker SHELXTL'
_computing_structure_refinement 'SHELXL-2013 (Sheldrick, 2013)'
_computing_structure_solution 'SHELXS-97 (Sheldrick, 2008)'
_diffrn_ambient_temperature 103(2)
_diffrn_measured_fraction_theta_full 0.978
_diffrn_measured_fraction_theta_max 0.999
_diffrn_measurement_device_type 'Bruker APEX-II Pt 135 CCD'
_diffrn_measurement_method '\w scans'
_diffrn_radiation_type MoK\a
_diffrn_radiation_wavelength 0.71073
_diffrn_reflns_av_R_equivalents 0.0564
_diffrn_reflns_av_unetI/netI 0.0348
_diffrn_reflns_laue_measured_fraction_full 0.978
_diffrn_reflns_laue_measured_fraction_max 0.999
_diffrn_reflns_limit_h_max 28
_diffrn_reflns_limit_h_min -28
_diffrn_reflns_limit_k_max 17
_diffrn_reflns_limit_k_min -17
_diffrn_reflns_limit_l_max 23
_diffrn_reflns_limit_l_min -23
_diffrn_reflns_number 73705
_diffrn_reflns_point_group_measured_fraction_full 0.978
_diffrn_reflns_point_group_measured_fraction_max 0.999
_diffrn_reflns_theta_full 25.242
_diffrn_reflns_theta_max 25.062
_diffrn_reflns_theta_min 1.798
_diffrn_source 'Bruker TXS Rotating anode'
_exptl_absorpt_coefficient_mu 5.320
_exptl_absorpt_correction_T_max 1.0000
_exptl_absorpt_correction_T_min 0.5347
_exptl_absorpt_correction_type multi-scan
_exptl_absorpt_process_details
;
SADABS version 2008/1, G.M Sheldrick, University of 
G\"ttingen, Germany, 2008.
;
_exptl_crystal_colour brown
_exptl_crystal_density_diffrn 1.602
_exptl_crystal_description 'irregular prism'
_exptl_crystal_F_000 3193
_exptl_crystal_size_max 0.736
_exptl_crystal_size_mid 0.600
_exptl_crystal_size_min 0.595
_refine_diff_density_max 2.886
_refine_diff_density_min -1.671
_refine_diff_density_rms 0.111
_refine_ls_extinction_method none
_refine_ls_goodness_of_fit_ref 1.082
_refine_ls_hydrogen_treatment mixed
_refine_ls_matrix_type full
_refine_ls_number_parameters 906
_refine_ls_number_reflns 11629
_refine_ls_number_restraints 441
_refine_ls_restrained_S_all 1.071
_refine_ls_R_factor_all 0.0661
_refine_ls_R_factor_gt 0.0482
_refine_ls_shift/su_max 0.001
_refine_ls_shift/su_mean 0.000
_refine_ls_structure_factor_coef Fsqd
_refine_ls_weighting_details 'w=1/[\s^2^(Fo^2^)+(0.0613P)^2^+23.1837P] where P=(Fo^2^+2Fc^2^)/3'
_refine_ls_weighting_scheme calc
_refine_ls_wR_factor_gt 0.1200
_refine_ls_wR_factor_ref 0.1337
_reflns_Friedel_coverage 0.000
_reflns_number_gt 9449
_reflns_number_total 11629
_reflns_threshold_expression 'I > 2\s(I)'
_cod_data_source_file om5b00013_si_002.cif
_cod_data_source_block Compound_2
_cod_depositor_comments 'Adding full bibliography for 4085798--4085801.cif.'
_cod_database_code 4085799
_shelx_space_group_comment
; 
The symmetry employed for this shelxl refinement is uniquely defined 
by the following loop, which should always be used as a source of 
symmetry information in preference to the above space-group names. 
They are only intended as comments. 
;
_shelx_estimated_absorpt_t_min 0.111
_shelx_estimated_absorpt_t_max 0.144
_shelxl_version_number 2013-3

loop_
_space_group_symop_operation_xyz
'x, y, z'
'-x, y+1/2, -z+1/2'
'-x, -y, -z'
'x, -y-1/2, z-1/2'

loop_
_atom_site_label
_atom_site_type_symbol
_atom_site_fract_x
_atom_site_fract_y
_atom_site_fract_z
_atom_site_U_iso_or_equiv
_atom_site_adp_type
_atom_site_occupancy
_atom_site_site_symmetry_order
_atom_site_calc_flag
_atom_site_refinement_flags_posn
_atom_site_refinement_flags_adp
_atom_site_refinement_flags_occupancy
_atom_site_disorder_assembly
_atom_site_disorder_group
H1 H 0.128(3) 0.885(5) 0.178(3) 0.07(2) Uiso 1 1 d . . . . .
H2 H 0.395(3) 0.810(4) 0.351(3) 0.047(17) Uiso 1 1 d . . . . .
H3 H 0.233(3) 0.485(5) 0.200(4) 0.07(2) Uiso 1 1 d . . . . .
Y1 Y 0.08788(3) 0.79713(5) 0.09466(3) 0.05587(19) Uani 1 1 d . . . . .
Y2 Y 0.15505(2) 0.97810(4) 0.26189(3) 0.03732(14) Uani 1 1 d . . . . .
Y3 Y 0.37610(2) 0.94686(3) 0.30205(3) 0.03102(13) Uani 1 1 d . . . . .
Y4 Y 0.41377(2) 0.69187(3) 0.40813(2) 0.02797(13) Uani 1 1 d . . . . .
Y5 Y 0.32360(2) 0.46385(3) 0.20628(2) 0.02649(12) Uani 1 1 d . . . . .
Y6 Y 0.14688(2) 0.49491(4) 0.19404(3) 0.03698(14) Uani 1 1 d . . . . .
Cl1 Cl 0.16223(11) 0.67260(19) 0.17370(18) 0.0533(9) Uani 0.763(6) 1 d . . P A 1
C1A C -0.0161(5) 0.7106(8) 0.0515(6) 0.069(3) Uani 0.763(6) 1 d D U P A 1
H1A H -0.0202 0.6686 0.0137 0.083 Uiso 0.763(6) 1 calc R U P A 1
C2A C -0.0292(5) 0.8045(10) 0.0441(6) 0.071(3) Uani 0.763(6) 1 d D U P A 1
H2A H -0.0438 0.8384 0.0013 0.085 Uiso 0.763(6) 1 calc R U P A 1
C3A C -0.0156(5) 0.8381(9) 0.1151(7) 0.064(3) Uani 0.763(6) 1 d D U P A 1
H3A H -0.0194 0.8998 0.1283 0.077 Uiso 0.763(6) 1 calc R U P A 1
C4A C 0.0037(4) 0.7666(7) 0.1605(5) 0.056(2) Uani 0.763(6) 1 d D U P A 1
H4A H 0.0156 0.7690 0.2108 0.067 Uiso 0.763(6) 1 calc R U P A 1
C5A C 0.0027(4) 0.6899(7) 0.1196(5) 0.062(2) Uani 0.763(6) 1 d D U P A 1
H5A H 0.0141 0.6302 0.1379 0.075 Uiso 0.763(6) 1 calc R U P A 1
C6A C 0.1471(6) 0.9003(11) 0.0352(7) 0.088(3) Uani 0.763(6) 1 d D U P A 1
H6A H 0.1683 0.9507 0.0614 0.105 Uiso 0.763(6) 1 calc R U P A 1
C7A C 0.1686(7) 0.8123(12) 0.0337(7) 0.090(3) Uani 0.763(6) 1 d D U P A 1
H7A H 0.2072 0.7911 0.0582 0.107 Uiso 0.763(6) 1 calc R U P A 1
C8A C 0.1207(7) 0.7584(10) -0.0127(6) 0.091(3) Uani 0.763(6) 1 d D U P A 1
H8A H 0.1224 0.6952 -0.0235 0.110 Uiso 0.763(6) 1 calc R U P A 1
C9A C 0.0720(6) 0.8156(9) -0.0386(5) 0.084(3) Uani 0.763(6) 1 d D U P A 1
H9A H 0.0347 0.7987 -0.0705 0.101 Uiso 0.763(6) 1 calc R U P A 1
C10A C 0.0878(6) 0.9011(9) -0.0094(6) 0.082(3) Uani 0.763(6) 1 d D U P A 1
H10A H 0.0625 0.9531 -0.0180 0.099 Uiso 0.763(6) 1 calc R U P A 1
C1X C 0.1764(16) 0.662(2) 0.1424(16) 0.065(8) Uani 0.237(6) 1 d D U P A 2
H1X H 0.2154 0.6627 0.1391 0.078 Uiso 0.237(6) 1 calc R U P A 2
C2X C 0.1247(11) 0.6304(18) 0.0897(17) 0.067(7) Uani 0.237(6) 1 d D U P A 2
H2X H 0.1230 0.6090 0.0439 0.081 Uiso 0.237(6) 1 calc R U P A 2
C3X C 0.0756(14) 0.6360(18) 0.1165(17) 0.078(8) Uani 0.237(6) 1 d D U P A 2
H3X H 0.0360 0.6192 0.0921 0.094 Uiso 0.237(6) 1 calc R U P A 2
C4X C 0.0971(16) 0.6715(19) 0.1867(18) 0.083(8) Uani 0.237(6) 1 d D U P A 2
H4X H 0.0747 0.6805 0.2182 0.100 Uiso 0.237(6) 1 calc R U P A 2
C5X C 0.1583(17) 0.691(3) 0.201(2) 0.081(10) Uani 0.237(6) 1 d D U P A 2
H5X H 0.1831 0.7195 0.2428 0.097 Uiso 0.237(6) 1 calc R U P A 2
C1B C -0.0072(17) 0.832(3) -0.0030(16) 0.100(11) Uani 0.237(6) 1 d D U P A 2
H1B H -0.0074 0.8279 -0.0508 0.120 Uiso 0.237(6) 1 calc R U P A 2
C2B C 0.0021(17) 0.913(2) 0.0375(18) 0.100(10) Uani 0.237(6) 1 d D U P A 2
H2B H 0.0084 0.9726 0.0225 0.120 Uiso 0.237(6) 1 calc R U P A 2
C3B C 0.0001(19) 0.886(3) 0.1060(16) 0.091(10) Uani 0.237(6) 1 d D U P A 2
H3B H 0.0042 0.9256 0.1454 0.110 Uiso 0.237(6) 1 calc R U P A 2
C4B C -0.009(2) 0.794(3) 0.104(2) 0.096(10) Uani 0.237(6) 1 d D U P A 2
H4B H -0.0096 0.7563 0.1429 0.115 Uiso 0.237(6) 1 calc R U P A 2
C5B C -0.016(3) 0.764(3) 0.036(2) 0.100(13) Uani 0.237(6) 1 d D U P A 2
H5B H -0.0254 0.7035 0.0194 0.120 Uiso 0.237(6) 1 calc R U P A 2
C6B C 0.1737(18) 0.923(2) 0.061(2) 0.086(8) Uani 0.237(6) 1 d D U P A 2
H6B H 0.1849 0.9734 0.0930 0.103 Uiso 0.237(6) 1 calc R U P A 2
C7B C 0.2023(14) 0.840(3) 0.0659(16) 0.078(7) Uani 0.237(6) 1 d D U P A 2
H7B H 0.2394 0.8238 0.0987 0.094 Uiso 0.237(6) 1 calc R U P A 2
C8B C 0.165(2) 0.781(2) 0.0110(19) 0.082(8) Uani 0.237(6) 1 d D U P A 2
H8B H 0.1706 0.7175 0.0055 0.099 Uiso 0.237(6) 1 calc R U P A 2
C9B C 0.1186(16) 0.833(3) -0.0320(14) 0.081(6) Uani 0.237(6) 1 d D U P A 2
H9B H 0.0893 0.8136 -0.0739 0.097 Uiso 0.237(6) 1 calc R U P A 2
C10B C 0.1239(17) 0.919(2) -0.0017(18) 0.083(7) Uani 0.237(6) 1 d D U P A 2
H10B H 0.0979 0.9690 -0.0200 0.100 Uiso 0.237(6) 1 calc R U P A 2
C11 C 0.1671(3) 0.5480(6) 0.3284(4) 0.0610(17) Uani 1 1 d . U . . .
H11 H 0.1876 0.6039 0.3431 0.073 Uiso 1 1 calc R U . . .
C12 C 0.1928(4) 0.4632(5) 0.3319(4) 0.0656(18) Uani 1 1 d . U . . .
H12 H 0.2337 0.4496 0.3494 0.079 Uiso 1 1 calc R U . . .
C13 C 0.1469(6) 0.4013(7) 0.3049(4) 0.097(3) Uani 1 1 d . U . . .
H13 H 0.1512 0.3369 0.3012 0.116 Uiso 1 1 calc R U . . .
C14 C 0.0951(5) 0.4479(10) 0.2845(5) 0.115(4) Uani 1 1 d . U . . .
H14 H 0.0571 0.4221 0.2631 0.138 Uiso 1 1 calc R U . . .
C15 C 0.1072(4) 0.5393(9) 0.3002(5) 0.096(3) Uani 1 1 d . U . . .
H15 H 0.0791 0.5874 0.2928 0.115 Uiso 1 1 calc R U . . .
C16 C 0.1255(3) 0.4437(6) 0.0609(4) 0.065(2) Uani 1 1 d . . . . .
H16A H 0.1509 0.4663 0.0360 0.078 Uiso 1 1 calc R U . . .
C17 C 0.0747(4) 0.4859(6) 0.0631(4) 0.072(2) Uani 1 1 d . . . . .
H17A H 0.0587 0.5422 0.0414 0.086 Uiso 1 1 calc R U . . .
C18 C 0.0507(3) 0.4270(7) 0.1052(4) 0.069(2) Uani 1 1 d . . . . .
H18A H 0.0149 0.4372 0.1155 0.083 Uiso 1 1 calc R U . . .
C19 C 0.0877(3) 0.3533(5) 0.1282(4) 0.063(2) Uani 1 1 d . . . . .
H19A H 0.0828 0.3046 0.1576 0.076 Uiso 1 1 calc R U . . .
C20 C 0.1346(3) 0.3644(6) 0.0995(4) 0.064(2) Uani 1 1 d . . . . .
H20A H 0.1670 0.3237 0.1059 0.076 Uiso 1 1 calc R U . . .
C21 C 0.2627(2) 0.8867(5) 0.2905(4) 0.0518(15) Uani 1 1 d D U . . .
H21A H 0.2625 0.8242 0.3039 0.062 Uiso 1 1 calc R U . . .
C22 C 0.2724(3) 0.9591(5) 0.3382(3) 0.0616(18) Uani 1 1 d D U . . .
H22A H 0.2782 0.9565 0.3877 0.074 Uiso 1 1 calc R U . . .
C23 C 0.2717(3) 1.0369(5) 0.2965(4) 0.0608(17) Uani 1 1 d D U . . .
H23A H 0.2773 1.0986 0.3124 0.073 Uiso 1 1 calc R U . . .
C24 C 0.2612(3) 1.0064(5) 0.2270(4) 0.0595(17) Uani 1 1 d D U . . .
H24A H 0.2593 1.0439 0.1872 0.071 Uiso 1 1 calc R U . . .
C25 C 0.2541(3) 0.9129(4) 0.2260(4) 0.0602(17) Uani 1 1 d D U . . .
H25A H 0.2446 0.8745 0.1854 0.072 Uiso 1 1 calc R U . . .
C26 C 0.4749(3) 1.0061(5) 0.3954(4) 0.0606(19) Uani 1 1 d . . . . .
H26A H 0.5098 0.9739 0.3963 0.073 Uiso 1 1 calc R U . . .
C27 C 0.4367(3) 0.9856(5) 0.4362(3) 0.0574(19) Uani 1 1 d . . . . .
H27A H 0.4415 0.9368 0.4692 0.069 Uiso 1 1 calc R U . . .
C28 C 0.3930(4) 1.0471(5) 0.4200(4) 0.0617(19) Uani 1 1 d . . . . .
H28A H 0.3617 1.0502 0.4401 0.074 Uiso 1 1 calc R U . . .
C29 C 0.4013(4) 1.1071(4) 0.3677(4) 0.064(2) Uani 1 1 d . . . . .
H29A H 0.3761 1.1564 0.3461 0.077 Uiso 1 1 calc R U . . .
C30 C 0.4514(4) 1.0819(5) 0.3539(4) 0.068(2) Uani 1 1 d . . . . .
H30A H 0.4677 1.1111 0.3215 0.082 Uiso 1 1 calc R U . . .
C31 C 0.4076(4) 0.9957(5) 0.1912(4) 0.064(2) Uani 1 1 d . . . . .
H31A H 0.4085 1.0601 0.1847 0.077 Uiso 1 1 calc R U . . .
C32 C 0.3600(3) 0.9391(5) 0.1629(3) 0.0540(17) Uani 1 1 d . . . . .
H32A H 0.3225 0.9573 0.1321 0.065 Uiso 1 1 calc R U . . .
C33 C 0.3761(3) 0.8517(5) 0.1870(3) 0.0517(16) Uani 1 1 d . . . . .
H33A H 0.3511 0.7994 0.1767 0.062 Uiso 1 1 calc R U . . .
C34 C 0.4348(3) 0.8522(5) 0.2290(3) 0.0557(17) Uani 1 1 d . . . . .
H34A H 0.4571 0.8006 0.2517 0.067 Uiso 1 1 calc R U . . .
C35 C 0.4550(3) 0.9407(6) 0.2318(4) 0.066(2) Uani 1 1 d . . . . .
H35A H 0.4937 0.9614 0.2566 0.080 Uiso 1 1 calc R U . . .
C36 C 0.1681(4) 0.8678(8) 0.3748(5) 0.086(3) Uani 1 1 d . . . . .
H36A H 0.2043 0.8356 0.3932 0.103 Uiso 1 1 calc R U . . .
C37 C 0.1197(5) 0.8365(6) 0.3239(5) 0.078(3) Uani 1 1 d . . . . .
H37A H 0.1163 0.7794 0.3000 0.094 Uiso 1 1 calc R U . . .
C38 C 0.0767(3) 0.9019(7) 0.3133(4) 0.079(3) Uani 1 1 d . . . . .
H38A H 0.0379 0.8979 0.2808 0.094 Uiso 1 1 calc R U . . .
C39 C 0.0996(4) 0.9755(6) 0.3583(4) 0.068(2) Uani 1 1 d . . . . .
H39A H 0.0797 1.0306 0.3627 0.082 Uiso 1 1 calc R U . . .
C40 C 0.1566(4) 0.9519(7) 0.3948(4) 0.068(2) Uani 1 1 d . . . . .
H40A H 0.1837 0.9892 0.4290 0.082 Uiso 1 1 calc R U . . .
C41 C 0.1032(4) 1.1410(5) 0.2546(5) 0.068(2) Uani 1 1 d . . . . .
H41A H 0.0965 1.1611 0.2970 0.082 Uiso 1 1 calc R U . . .
C42 C 0.1521(4) 1.1564(6) 0.2354(6) 0.088(3) Uani 1 1 d . . . . .
H42A H 0.1862 1.1889 0.2623 0.105 Uiso 1 1 calc R U . . .
C43 C 0.1439(6) 1.1164(8) 0.1694(7) 0.105(4) Uani 1 1 d . . . . .
H43A H 0.1711 1.1172 0.1431 0.126 Uiso 1 1 calc R U . . .
C44 C 0.0904(7) 1.0763(8) 0.1499(6) 0.110(4) Uani 1 1 d . . . . .
H44A H 0.0736 1.0434 0.1071 0.132 Uiso 1 1 calc R U . . .
C45 C 0.0642(4) 1.0899(6) 0.2002(5) 0.079(2) Uani 1 1 d . . . . .
H45A H 0.0262 1.0688 0.1990 0.095 Uiso 1 1 calc R U . . .
C46 C 0.3699(3) 0.5233(4) 0.3491(3) 0.0429(14) Uani 1 1 d . . . . .
H46A H 0.3718 0.4790 0.3849 0.051 Uiso 1 1 calc R U . . .
C47 C 0.3228(3) 0.5833(4) 0.3182(3) 0.0445(14) Uani 1 1 d . . . . .
H47A H 0.2860 0.5852 0.3276 0.053 Uiso 1 1 calc R U . . .
C48 C 0.3392(3) 0.6377(4) 0.2727(3) 0.0421(14) Uani 1 1 d . . . . .
H48A H 0.3160 0.6861 0.2461 0.051 Uiso 1 1 calc R U . . .
C49 C 0.3947(3) 0.6133(4) 0.2704(3) 0.0439(14) Uani 1 1 d . . . . .
H49A H 0.4158 0.6407 0.2421 0.053 Uiso 1 1 calc R U . . .
C50 C 0.4137(3) 0.5414(4) 0.3171(3) 0.0447(14) Uani 1 1 d . . . . .
H50A H 0.4500 0.5095 0.3260 0.054 Uiso 1 1 calc R U . . .
C51 C 0.3207(3) 0.5917(4) 0.1063(3) 0.0431(14) Uani 1 1 d . . . . .
H51A H 0.3244 0.6544 0.1199 0.052 Uiso 1 1 calc R U . . .
C52 C 0.3669(3) 0.5323(5) 0.1084(3) 0.0479(15) Uani 1 1 d . . . . .
H52A H 0.4078 0.5469 0.1247 0.057 Uiso 1 1 calc R U . . .
C53 C 0.3429(3) 0.4474(4) 0.0823(3) 0.0456(15) Uani 1 1 d . . . . .
H53A H 0.3641 0.3945 0.0764 0.055 Uiso 1 1 calc R U . . .
C54 C 0.2821(3) 0.4548(4) 0.0664(3) 0.0432(14) Uani 1 1 d . . . . .
H54A H 0.2543 0.4072 0.0485 0.052 Uiso 1 1 calc R U . . .
C55 C 0.2690(3) 0.5437(4) 0.0811(3) 0.0446(14) Uani 1 1 d . . . . .
H55A H 0.2306 0.5674 0.0749 0.054 Uiso 1 1 calc R U . . .
C56 C 0.3157(4) 0.2826(4) 0.1814(4) 0.060(2) Uani 1 1 d . . . . .
H56A H 0.2977 0.2635 0.1338 0.072 Uiso 1 1 calc R U . . .
C57 C 0.3744(3) 0.3000(4) 0.2128(4) 0.0561(18) Uani 1 1 d . . . . .
H57A H 0.4041 0.2961 0.1902 0.067 Uiso 1 1 calc R U . . .
C58 C 0.3836(3) 0.3238(4) 0.2815(4) 0.0587(19) Uani 1 1 d . . . . .
H58A H 0.4206 0.3385 0.3151 0.070 Uiso 1 1 calc R U . . .
C59 C 0.3298(4) 0.3229(4) 0.2939(4) 0.059(2) Uani 1 1 d . . . . .
H59A H 0.3230 0.3371 0.3374 0.070 Uiso 1 1 calc R U . . .
C60 C 0.2873(3) 0.2977(4) 0.2313(4) 0.062(2) Uani 1 1 d . . . . .
H60A H 0.2462 0.2918 0.2242 0.074 Uiso 1 1 calc R U . . .
C61 C 0.5190(3) 0.7634(5) 0.4787(4) 0.0564(18) Uani 1 1 d . . . . .
H61A H 0.5177 0.8158 0.5065 0.068 Uiso 1 1 calc R U . . .
C62 C 0.5180(2) 0.7643(5) 0.4091(4) 0.0506(16) Uani 1 1 d . . . . .
H62A H 0.5164 0.8176 0.3810 0.061 Uiso 1 1 calc R U . . .
C63 C 0.5198(3) 0.6745(5) 0.3867(4) 0.0498(16) Uani 1 1 d . . . . .
H63A H 0.5198 0.6554 0.3410 0.060 Uiso 1 1 calc R U . . .
C64 C 0.5217(3) 0.6172(5) 0.4440(4) 0.0592(19) Uani 1 1 d . . . . .
H64A H 0.5225 0.5521 0.4441 0.071 Uiso 1 1 calc R U . . .
C65 C 0.5220(3) 0.6737(5) 0.5011(4) 0.0604(19) Uani 1 1 d . . . . .
H65A H 0.5240 0.6537 0.5473 0.072 Uiso 1 1 calc R U . . .
C66 C 0.3422(3) 0.6340(4) 0.4793(3) 0.0535(18) Uani 1 1 d . . . . .
H66A H 0.3260 0.5742 0.4686 0.064 Uiso 1 1 calc R U . . .
C67 C 0.3956(4) 0.6549(5) 0.5298(3) 0.0570(18) Uani 1 1 d . . . . .
H67A H 0.4227 0.6126 0.5591 0.068 Uiso 1 1 calc R U . . .
C68 C 0.4021(3) 0.7508(5) 0.5293(3) 0.0527(17) Uani 1 1 d . . . . .
H68A H 0.4342 0.7850 0.5591 0.063 Uiso 1 1 calc R U . . .
C69 C 0.3533(3) 0.7867(4) 0.4775(3) 0.0452(15) Uani 1 1 d . . . . .
H69A H 0.3466 0.8496 0.4652 0.054 Uiso 1 1 calc R U . . .
C70 C 0.3161(3) 0.7143(4) 0.4469(3) 0.0456(15) Uani 1 1 d . . . . .
H70A H 0.2795 0.7190 0.4103 0.055 Uiso 1 1 calc R U . . .
C71 C 0.2761(4) 0.2415(5) 0.4592(4) 0.067(2) Uani 1 1 d . . . . .
H71A H 0.2818 0.1851 0.4384 0.081 Uiso 1 1 calc R U . . .
C72 C 0.2188(3) 0.2686(6) 0.4604(4) 0.070(2) Uani 1 1 d . . . . .
C73 C 0.2136(3) 0.3521(6) 0.4905(4) 0.065(2) Uani 1 1 d . . . . .
H73A H 0.1764 0.3718 0.4931 0.078 Uiso 1 1 calc R U . . .
C74 C 0.2615(4) 0.4056(8) 0.5159(4) 0.081(3) Uani 1 1 d . . . . .
H74A H 0.2566 0.4641 0.5343 0.097 Uiso 1 1 calc R U . . .
C75 C 0.3158(4) 0.3806(6) 0.5167(4) 0.072(2) Uani 1 1 d . . . . .
H75A H 0.3488 0.4195 0.5365 0.086 Uiso 1 1 calc R U . . .
C76 C 0.3224(3) 0.2989(6) 0.4887(4) 0.066(2) Uani 1 1 d . . . . .
H76A H 0.3609 0.2804 0.4896 0.079 Uiso 1 1 calc R U . . .
C77 C 0.1685(6) 0.2175(8) 0.4359(6) 0.123(4) Uani 1 1 d . . . . .
H77A H 0.1343 0.2585 0.4188 0.185 Uiso 1 1 calc R U . . .
H77B H 0.1637 0.1792 0.4742 0.185 Uiso 1 1 calc R U . . .
H77C H 0.1712 0.1784 0.3969 0.185 Uiso 1 1 calc R U . . .

loop_
_atom_site_aniso_label
_atom_site_aniso_U_11
_atom_site_aniso_U_22
_atom_site_aniso_U_33
_atom_site_aniso_U_23
_atom_site_aniso_U_13
_atom_site_aniso_U_12
Y1 0.0552(4) 0.0638(4) 0.0400(3) -0.0202(3) 0.0021(3) 0.0139(3)
Y2 0.0340(3) 0.0443(3) 0.0345(3) -0.0066(2) 0.0118(2) -0.0016(2)
Y3 0.0349(3) 0.0309(3) 0.0291(3) 0.0013(2) 0.0126(2) -0.0024(2)
Y4 0.0348(3) 0.0283(3) 0.0216(2) -0.00338(19) 0.00986(19) 0.0015(2)
Y5 0.0331(3) 0.0252(2) 0.0230(2) -0.00083(18) 0.01129(19) -0.00173(19)
Y6 0.0364(3) 0.0409(3) 0.0371(3) -0.0053(2) 0.0164(2) -0.0062(2)
Cl1 0.0431(13) 0.0345(13) 0.078(2) -0.0062(14) 0.0118(12) 0.0003(10)
C1A 0.048(6) 0.085(7) 0.068(5) -0.036(5) 0.008(5) 0.003(6)
C2A 0.036(6) 0.107(8) 0.063(6) 0.009(6) 0.008(5) 0.014(6)
C3A 0.048(6) 0.064(6) 0.087(7) -0.009(5) 0.031(5) 0.007(6)
C4A 0.044(5) 0.072(6) 0.053(5) -0.012(4) 0.019(4) -0.014(4)
C5A 0.043(5) 0.063(5) 0.075(6) -0.015(4) 0.010(4) 0.002(4)
C6A 0.095(8) 0.136(8) 0.036(6) -0.008(6) 0.027(5) -0.028(7)
C7A 0.079(7) 0.153(10) 0.044(7) 0.001(7) 0.030(6) 0.001(7)
C8A 0.108(8) 0.129(8) 0.053(6) -0.024(6) 0.049(6) 0.004(7)
C9A 0.088(7) 0.127(9) 0.037(5) -0.013(5) 0.020(5) -0.007(6)
C10A 0.084(7) 0.111(7) 0.053(6) 0.008(6) 0.024(6) -0.009(6)
C1X 0.071(14) 0.046(17) 0.07(2) 0.015(15) 0.016(12) 0.021(14)
C2X 0.074(15) 0.044(14) 0.082(16) 0.006(13) 0.020(12) 0.012(13)
C3X 0.082(14) 0.037(14) 0.12(2) 0.002(14) 0.039(14) -0.005(13)
C4X 0.115(19) 0.034(14) 0.120(19) 0.000(14) 0.065(16) -0.006(15)
C5X 0.107(19) 0.05(2) 0.088(19) -0.001(16) 0.038(15) -0.004(17)
C1B 0.065(19) 0.15(3) 0.074(17) -0.029(16) 0.005(17) 0.03(2)
C2B 0.08(2) 0.13(2) 0.081(18) -0.019(16) 0.013(17) 0.043(19)
C3B 0.06(2) 0.12(3) 0.089(17) -0.025(17) 0.027(17) 0.04(2)
C4B 0.06(2) 0.13(3) 0.10(2) -0.029(19) 0.034(19) 0.02(2)
C5B 0.06(2) 0.13(3) 0.08(2) -0.029(18) -0.01(2) 0.03(3)
C6B 0.090(18) 0.111(15) 0.063(16) -0.010(13) 0.032(12) -0.008(14)
C7B 0.083(15) 0.111(16) 0.054(14) -0.017(13) 0.042(10) -0.009(12)
C8B 0.086(15) 0.126(14) 0.047(16) -0.026(12) 0.040(12) 0.000(13)
C9B 0.100(13) 0.119(13) 0.038(11) -0.002(10) 0.042(9) -0.011(12)
C10B 0.092(15) 0.117(13) 0.049(14) -0.003(12) 0.034(12) -0.011(13)
C11 0.072(4) 0.075(4) 0.043(4) -0.014(3) 0.029(3) -0.013(4)
C12 0.084(5) 0.071(5) 0.044(4) 0.005(3) 0.024(4) -0.013(4)
C13 0.169(8) 0.083(5) 0.044(4) -0.002(4) 0.042(6) -0.062(5)
C14 0.096(6) 0.209(11) 0.054(5) -0.035(6) 0.043(5) -0.085(7)
C15 0.059(4) 0.177(8) 0.067(5) -0.034(6) 0.042(4) -0.003(5)
C16 0.054(4) 0.101(6) 0.036(4) -0.010(4) 0.007(3) -0.011(4)
C17 0.061(5) 0.084(6) 0.056(5) 0.007(4) -0.003(4) 0.005(4)
C18 0.031(3) 0.112(7) 0.060(5) -0.021(5) 0.007(3) -0.016(4)
C19 0.074(5) 0.055(4) 0.051(4) -0.009(3) 0.003(4) -0.019(4)
C20 0.048(4) 0.073(5) 0.058(4) -0.035(4) -0.001(3) 0.000(4)
C21 0.016(3) 0.061(4) 0.077(4) -0.018(3) 0.011(3) 0.004(3)
C22 0.034(3) 0.101(5) 0.050(4) 0.007(3) 0.013(3) 0.004(3)
C23 0.043(4) 0.055(4) 0.078(5) -0.012(3) 0.010(3) 0.003(3)
C24 0.048(4) 0.073(4) 0.058(4) 0.008(3) 0.017(3) 0.002(3)
C25 0.034(3) 0.055(4) 0.093(5) -0.016(4) 0.020(3) -0.002(3)
C26 0.055(4) 0.056(4) 0.058(4) -0.005(3) -0.002(3) -0.017(3)
C27 0.085(5) 0.039(4) 0.036(3) -0.004(3) 0.002(3) -0.023(4)
C28 0.078(5) 0.055(4) 0.053(4) -0.020(3) 0.021(4) -0.004(4)
C29 0.078(5) 0.031(3) 0.065(5) 0.000(3) -0.006(4) -0.003(3)
C30 0.080(6) 0.060(5) 0.061(5) -0.003(4) 0.018(4) -0.031(4)
C31 0.098(6) 0.053(4) 0.056(4) 0.006(3) 0.044(4) -0.017(4)
C32 0.060(4) 0.073(5) 0.036(3) 0.008(3) 0.024(3) 0.002(4)
C33 0.072(5) 0.057(4) 0.038(3) -0.006(3) 0.035(3) -0.009(3)
C34 0.066(5) 0.066(5) 0.047(4) 0.007(3) 0.035(3) 0.013(4)
C35 0.051(4) 0.107(7) 0.051(4) -0.004(4) 0.030(3) -0.021(4)
C36 0.084(6) 0.108(8) 0.088(6) 0.057(6) 0.059(6) 0.035(6)
C37 0.122(8) 0.060(5) 0.081(6) -0.009(4) 0.071(6) -0.011(5)
C38 0.047(4) 0.136(8) 0.057(5) 0.000(5) 0.021(4) -0.034(5)
C39 0.086(6) 0.068(5) 0.070(5) -0.004(4) 0.053(5) 0.010(4)
C40 0.070(5) 0.102(7) 0.036(4) -0.001(4) 0.021(4) -0.026(5)
C41 0.083(6) 0.049(4) 0.083(5) 0.003(4) 0.041(5) 0.018(4)
C42 0.075(6) 0.053(5) 0.143(9) 0.014(5) 0.045(6) 0.004(4)
C43 0.145(10) 0.097(8) 0.111(9) 0.055(7) 0.094(8) 0.065(8)
C44 0.165(12) 0.093(8) 0.071(6) 0.018(6) 0.036(8) 0.064(8)
C45 0.059(5) 0.068(5) 0.104(7) 0.018(5) 0.018(5) 0.021(4)
C46 0.064(4) 0.034(3) 0.029(3) -0.006(2) 0.013(3) -0.006(3)
C47 0.041(3) 0.048(4) 0.046(3) -0.019(3) 0.015(3) -0.010(3)
C48 0.042(3) 0.045(3) 0.033(3) -0.025(3) 0.003(2) -0.005(3)
C49 0.055(4) 0.044(3) 0.037(3) -0.014(3) 0.021(3) -0.017(3)
C50 0.041(3) 0.047(4) 0.041(3) -0.017(3) 0.006(3) 0.002(3)
C51 0.071(4) 0.035(3) 0.030(3) 0.008(2) 0.025(3) -0.001(3)
C52 0.048(4) 0.068(4) 0.032(3) 0.006(3) 0.018(3) -0.009(3)
C53 0.065(4) 0.047(4) 0.033(3) -0.001(3) 0.027(3) 0.003(3)
C54 0.058(4) 0.044(3) 0.026(3) -0.002(2) 0.010(3) -0.009(3)
C55 0.051(4) 0.051(4) 0.031(3) 0.014(3) 0.012(3) 0.006(3)
C56 0.105(6) 0.026(3) 0.044(4) -0.005(3) 0.014(4) -0.003(3)
C57 0.077(5) 0.036(3) 0.070(5) 0.012(3) 0.045(4) 0.018(3)
C58 0.061(4) 0.036(4) 0.064(5) 0.008(3) -0.002(4) 0.010(3)
C59 0.112(6) 0.033(3) 0.042(4) 0.011(3) 0.040(4) 0.013(4)
C60 0.058(4) 0.035(3) 0.091(6) 0.021(4) 0.019(4) -0.005(3)
C61 0.039(3) 0.062(4) 0.057(4) -0.026(3) -0.001(3) -0.004(3)
C62 0.029(3) 0.057(4) 0.062(4) -0.002(3) 0.010(3) -0.002(3)
C63 0.032(3) 0.062(4) 0.055(4) -0.021(3) 0.014(3) -0.001(3)
C64 0.038(3) 0.041(4) 0.085(5) -0.004(4) -0.001(3) 0.010(3)
C65 0.051(4) 0.078(5) 0.040(4) 0.005(3) -0.004(3) 0.014(4)
C66 0.091(5) 0.040(3) 0.051(4) -0.003(3) 0.053(4) -0.006(3)
C67 0.094(6) 0.054(4) 0.037(3) 0.010(3) 0.039(4) 0.019(4)
C68 0.080(5) 0.054(4) 0.029(3) -0.010(3) 0.023(3) 0.007(3)
C69 0.066(4) 0.038(3) 0.040(3) -0.007(3) 0.030(3) 0.006(3)
C70 0.055(4) 0.049(4) 0.046(3) -0.001(3) 0.034(3) 0.003(3)
C71 0.089(6) 0.055(4) 0.056(4) 0.020(4) 0.020(4) 0.011(4)
C72 0.054(4) 0.093(6) 0.048(4) 0.032(4) -0.007(3) -0.023(4)
C73 0.062(5) 0.092(6) 0.040(4) 0.000(4) 0.013(3) 0.006(4)
C74 0.063(5) 0.124(8) 0.047(4) 0.000(5) 0.005(4) -0.009(5)
C75 0.066(5) 0.083(6) 0.056(5) 0.015(4) 0.004(4) -0.005(4)
C76 0.052(4) 0.082(6) 0.059(4) 0.032(4) 0.008(3) 0.003(4)
C77 0.145(11) 0.114(9) 0.101(8) 0.025(7) 0.024(8) 0.000(8)

loop_
_atom_type_symbol
_atom_type_description
_atom_type_scat_dispersion_real
_atom_type_scat_dispersion_imag
_atom_type_scat_source
C C 0.0033 0.0016 'International Tables Vol C Tables 4.2.6.8 and 6.1.1.4'
H H 0.0000 0.0000 'International Tables Vol C Tables 4.2.6.8 and 6.1.1.4'
Cl Cl 0.1484 0.1585 'International Tables Vol C Tables 4.2.6.8 and 6.1.1.4'
Y Y -2.7962 3.5667 'International Tables Vol C Tables 4.2.6.8 and 6.1.1.4'

loop_
_geom_angle_atom_site_label_1
_geom_angle_atom_site_label_2
_geom_angle_atom_site_label_3
_geom_angle
C4B Y1 C3X 78.0(12)
C4B Y1 C5B 33.5(8)
C3X Y1 C5B 74.6(12)
C4B Y1 C3B 32.1(7)
C3X Y1 C3B 109.5(12)
C5B Y1 C3B 53.1(10)
C4B Y1 C1B 53.5(9)
C3X Y1 C1B 101.8(13)
C5B Y1 C1B 30.5(6)
C3B Y1 C1B 52.9(8)
C4B Y1 C4X 78.3(13)
C3X Y1 C4X 33.2(5)
C5B Y1 C4X 93.0(13)
C3B Y1 C4X 101.3(12)
C1B Y1 C4X 123.5(13)
C8A Y1 C10A 51.8(4)
C8A Y1 C9A 31.6(4)
C10A Y1 C9A 31.2(4)
C8A Y1 C6A 52.8(5)
C10A Y1 C6A 32.0(3)
C9A Y1 C6A 52.8(4)
C8A Y1 C7A 32.9(4)
C10A Y1 C7A 52.1(4)
C9A Y1 C7A 53.2(4)
C6A Y1 C7A 31.1(4)
C4B Y1 C2X 109.4(11)
C3X Y1 C2X 32.8(5)
C5B Y1 C2X 95.9(11)
C3B Y1 C2X 141.5(12)
C1B Y1 C2X 113.1(11)
C4X Y1 C2X 53.0(10)
C38 Y2 C39 30.7(3)
C38 Y2 C42 120.9(3)
C39 Y2 C42 99.8(3)
C38 Y2 C40 49.3(2)
C39 Y2 C40 30.0(2)
C42 Y2 C40 109.3(3)
C38 Y2 C41 91.4(3)
C39 Y2 C41 74.0(3)
C42 Y2 C41 29.5(2)
C40 Y2 C41 92.6(3)
C38 Y2 C37 29.9(3)
C39 Y2 C37 49.8(2)
C42 Y2 C37 149.1(3)
C40 Y2 C37 48.7(3)
C41 Y2 C37 120.5(3)
C38 Y2 C45 82.3(3)
C39 Y2 C45 80.0(3)
C42 Y2 C45 49.1(3)
C40 Y2 C45 107.6(3)
C41 Y2 C45 30.4(3)
C37 Y2 C45 110.8(3)
C38 Y2 C43 130.6(3)
C39 Y2 C43 122.7(3)
C42 Y2 C43 30.2(3)
C40 Y2 C43 139.1(3)
C41 Y2 C43 49.2(3)
C37 Y2 C43 156.6(4)
C45 Y2 C43 48.4(3)
C38 Y2 C44 104.6(4)
C39 Y2 C44 108.6(3)
C42 Y2 C44 48.7(4)
C40 Y2 C44 136.5(3)
C41 Y2 C44 48.9(3)
C37 Y2 C44 127.7(4)
C45 Y2 C44 29.0(3)
C43 Y2 C44 29.0(3)
C38 Y2 C36 48.7(3)
C39 Y2 C36 49.0(3)
C42 Y2 C36 137.7(4)
C40 Y2 C36 29.1(3)
C41 Y2 C36 120.7(3)
C37 Y2 C36 29.2(3)
C45 Y2 C36 127.7(3)
C43 Y2 C36 167.9(4)
C44 Y2 C36 153.2(4)
C38 Y2 C22 117.7(2)
C39 Y2 C22 104.5(2)
C42 Y2 C22 99.7(3)
C40 Y2 C22 74.9(2)
C41 Y2 C22 119.7(2)
C37 Y2 C22 94.6(3)
C45 Y2 C22 148.3(3)
C43 Y2 C22 108.7(3)
C44 Y2 C22 137.1(4)
C36 Y2 C22 69.3(3)
C38 Y2 C23 143.9(2)
C39 Y2 C23 120.7(2)
C42 Y2 C23 73.1(2)
C40 Y2 C23 95.4(2)
C41 Y2 C23 98.6(2)
C37 Y2 C23 123.9(3)
C45 Y2 C23 121.9(2)
C43 Y2 C23 79.4(4)
C44 Y2 C23 108.2(4)
C36 Y2 C23 97.4(3)
C22 Y2 C23 29.35(15)
C31 Y3 C26 94.3(3)
C31 Y3 C30 77.9(2)
C26 Y3 C30 30.4(2)
C31 Y3 C29 95.3(2)
C26 Y3 C29 49.6(2)
C30 Y3 C29 29.6(2)
C31 Y3 C35 31.0(2)
C26 Y3 C35 76.1(2)
C30 Y3 C35 74.1(3)
C29 Y3 C35 101.4(3)
C31 Y3 C27 124.8(2)
C26 Y3 C27 31.1(2)
C30 Y3 C27 50.4(2)
C29 Y3 C27 49.7(2)
C35 Y3 C27 106.1(2)
C31 Y3 C32 30.0(2)
C26 Y3 C32 123.3(2)
C30 Y3 C32 107.2(2)
C29 Y3 C32 118.9(2)
C35 Y3 C32 49.9(2)
C27 Y3 C32 154.3(2)
C31 Y3 C33 49.5(2)
C26 Y3 C33 122.1(2)
C30 Y3 C33 122.6(2)
C29 Y3 C33 144.9(2)
C35 Y3 C33 49.4(2)
C27 Y3 C33 145.1(2)
C32 Y3 C33 29.8(2)
C31 Y3 C28 125.3(2)
C26 Y3 C28 49.5(3)
C30 Y3 C28 49.8(2)
C29 Y3 C28 30.8(2)
C35 Y3 C28 122.3(2)
C27 Y3 C28 28.9(2)
C32 Y3 C28 149.3(2)
C33 Y3 C28 171.5(2)
C31 Y3 C34 50.0(2)
C26 Y3 C34 92.7(2)
C30 Y3 C34 100.9(3)
C29 Y3 C34 129.9(3)
C35 Y3 C34 29.7(2)
C27 Y3 C34 115.9(2)
C32 Y3 C34 49.6(2)
C33 Y3 C34 30.0(2)
C28 Y3 C34 142.0(2)
C31 Y3 C21 122.5(2)
C26 Y3 C21 142.2(2)
C30 Y3 C21 142.2(2)
C29 Y3 C21 112.6(2)
C35 Y3 C21 140.4(2)
C27 Y3 C21 111.1(2)
C32 Y3 C21 94.4(2)
C33 Y3 C21 91.28(19)
C28 Y3 C21 97.1(2)
C34 Y3 C21 116.6(2)
C31 Y3 C22 134.7(2)
C26 Y3 C22 117.8(2)
C30 Y3 C22 113.6(2)
C29 Y3 C22 84.3(2)
C35 Y3 C22 164.3(2)
C27 Y3 C22 88.7(2)
C32 Y3 C22 114.5(2)
C33 Y3 C22 119.3(2)
C28 Y3 C22 69.2(2)
C34 Y3 C22 145.5(2)
C21 Y3 C22 28.94(15)
C67 Y4 C68 30.9(2)
C67 Y4 C66 30.3(2)
C68 Y4 C66 50.0(2)
C67 Y4 C69 50.6(2)
C68 Y4 C69 30.4(2)
C66 Y4 C69 49.78(19)
C67 Y4 C61 89.6(2)
C68 Y4 C61 75.1(2)
C66 Y4 C61 119.7(2)
C69 Y4 C61 95.5(2)
C67 Y4 C64 95.1(2)
C68 Y4 C64 104.6(2)
C66 Y4 C64 116.7(2)
C69 Y4 C64 134.5(2)
C61 Y4 C64 49.7(2)
C67 Y4 C65 75.2(2)
C68 Y4 C65 75.8(2)
C66 Y4 C65 103.9(2)
C69 Y4 C65 104.7(2)
C61 Y4 C65 29.8(2)
C64 Y4 C65 30.3(2)
C67 Y4 C70 50.2(2)
C68 Y4 C70 50.0(2)
C66 Y4 C70 30.0(2)
C69 Y4 C70 30.10(19)
C61 Y4 C70 123.8(2)
C64 Y4 C70 144.9(2)
C65 Y4 C70 123.3(2)
C67 Y4 C62 119.1(2)
C68 Y4 C62 102.8(2)
C66 Y4 C62 149.3(2)
C69 Y4 C62 115.9(2)
C61 Y4 C62 29.7(2)
C64 Y4 C62 49.5(2)
C65 Y4 C62 49.1(2)
C70 Y4 C62 145.9(2)
C67 Y4 C63 123.5(2)
C68 Y4 C63 122.7(2)
C66 Y4 C63 146.8(2)
C69 Y4 C63 144.2(2)
C61 Y4 C63 49.4(2)
C64 Y4 C63 30.2(2)
C65 Y4 C63 49.6(2)
C70 Y4 C63 172.6(2)
C62 Y4 C63 29.8(2)
C67 Y4 C46 93.3(2)
C68 Y4 C46 122.5(2)
C66 Y4 C46 74.04(19)
C69 Y4 C46 118.88(19)
C61 Y4 C46 137.2(2)
C64 Y4 C46 87.5(2)
C65 Y4 C46 111.0(2)
C70 Y4 C46 89.02(19)
C62 Y4 C46 125.07(19)
C63 Y4 C46 95.64(19)
C67 Y4 C47 98.8(2)
C68 Y4 C47 118.7(2)
C66 Y4 C47 70.5(2)
C69 Y4 C47 100.67(19)
C61 Y4 C47 163.66(19)
C64 Y4 C47 115.16(19)
C65 Y4 C47 140.0(2)
C70 Y4 C47 71.75(18)
C62 Y4 C47 138.50(19)
C63 Y4 C47 114.82(18)
C46 Y4 C47 29.01(18)
C54 Y5 C53 30.35(19)
C54 Y5 C52 49.88(19)
C53 Y5 C52 30.43(19)
C54 Y5 C57 91.3(2)
C53 Y5 C57 76.0(2)
C52 Y5 C57 95.7(2)
C54 Y5 C59 125.0(2)
C53 Y5 C59 123.04(19)
C52 Y5 C59 144.0(2)
C57 Y5 C59 49.0(2)
C54 Y5 C58 120.7(2)
C53 Y5 C58 103.5(2)
C52 Y5 C58 115.7(2)
C57 Y5 C58 29.5(2)
C59 Y5 C58 29.9(2)
C54 Y5 C60 96.5(2)
C53 Y5 C60 104.5(2)
C52 Y5 C60 134.2(2)
C57 Y5 C60 49.1(2)
C59 Y5 C60 30.1(2)
C58 Y5 C60 49.4(2)
C54 Y5 C56 77.0(2)
C53 Y5 C56 76.3(2)
C52 Y5 C56 104.8(2)
C57 Y5 C56 29.6(2)
C59 Y5 C56 49.3(2)
C58 Y5 C56 49.0(2)
C60 Y5 C56 29.8(2)
C54 Y5 C55 30.11(19)
C53 Y5 C55 49.8(2)
C52 Y5 C55 49.3(2)
C57 Y5 C55 121.1(2)
C59 Y5 C55 148.3(2)
C58 Y5 C55 150.6(2)
C60 Y5 C55 118.3(2)
C56 Y5 C55 105.7(2)
C54 Y5 C51 49.38(18)
C53 Y5 C51 49.77(18)
C52 Y5 C51 30.02(19)
C57 Y5 C51 124.15(19)
C59 Y5 C51 172.81(19)
C58 Y5 C51 145.5(2)
C60 Y5 C51 145.6(2)
C56 Y5 C51 123.95(19)
C55 Y5 C51 29.41(19)
C54 Y5 C50 142.45(19)
C53 Y5 C50 117.2(2)
C52 Y5 C50 92.67(19)
C57 Y5 C50 95.7(2)
C59 Y5 C50 85.7(2)
C58 Y5 C50 73.8(2)
C60 Y5 C50 115.8(2)
C56 Y5 C50 122.4(2)
C55 Y5 C50 125.92(19)
C51 Y5 C50 97.90(19)
C54 Y5 C49 119.38(18)
C53 Y5 C49 103.72(18)
C52 Y5 C49 74.01(18)
C57 Y5 C49 118.2(2)
C59 Y5 C49 113.5(2)
C58 Y5 C49 101.3(2)
C60 Y5 C49 143.4(2)
C56 Y5 C49 147.6(2)
C55 Y5 C49 97.69(19)
C51 Y5 C49 70.93(18)
C50 Y5 C49 28.50(18)
C14 Y6 C13 30.5(4)
C14 Y6 C19 80.6(3)
C13 Y6 C19 82.3(3)
C14 Y6 C18 82.0(3)
C13 Y6 C18 98.2(3)
C19 Y6 C18 30.5(3)
C14 Y6 C20 109.6(3)
C13 Y6 C20 101.3(3)
C19 Y6 C20 31.3(2)
C18 Y6 C20 50.4(2)
C14 Y6 C17 111.6(3)
C13 Y6 C17 129.8(3)
C19 Y6 C17 51.8(3)
C18 Y6 C17 31.7(3)
C20 Y6 C17 50.6(3)
C14 Y6 C16 129.8(3)
C13 Y6 C16 130.6(3)
C19 Y6 C16 50.8(3)
C18 Y6 C16 50.2(2)
C20 Y6 C16 30.1(2)
C17 Y6 C16 30.1(2)
C14 Y6 C15 30.6(3)
C13 Y6 C15 50.0(4)
C19 Y6 C15 108.8(3)
C18 Y6 C15 100.1(3)
C20 Y6 C15 139.4(3)
C17 Y6 C15 120.8(3)
C16 Y6 C15 149.6(3)
C14 Y6 C12 50.6(3)
C13 Y6 C12 30.7(3)
C19 Y6 C12 111.4(2)
C18 Y6 C12 128.7(3)
C20 Y6 C12 122.0(3)
C17 Y6 C12 160.3(3)
C16 Y6 C12 150.8(3)
C15 Y6 C12 49.8(3)
C14 Y6 Cl1 118.9(3)
C13 Y6 Cl1 132.6(2)
C19 Y6 Cl1 140.46(18)
C18 Y6 Cl1 113.5(2)
C20 Y6 Cl1 125.9(2)
C17 Y6 Cl1 88.7(2)
C16 Y6 Cl1 96.7(2)
C15 Y6 Cl1 89.0(3)
C12 Y6 Cl1 107.07(18)
C14 Y6 C11 49.9(3)
C13 Y6 C11 49.6(3)
C19 Y6 C11 129.1(2)
C18 Y6 C11 129.2(2)
C20 Y6 C11 150.4(3)
C17 Y6 C11 149.1(3)
C16 Y6 C11 179.2(3)
C15 Y6 C11 29.8(2)
C12 Y6 C11 29.8(2)
Cl1 Y6 C11 83.04(19)
C14 Y6 C2X 133.3(7)
C13 Y6 C2X 162.5(7)
C19 Y6 C2X 103.8(6)
C18 Y6 C2X 80.9(6)
C20 Y6 C2X 91.6(7)
C17 Y6 C2X 52.3(6)
C16 Y6 C2X 61.6(7)
C15 Y6 C2X 112.7(7)
C12 Y6 C2X 144.2(6)
C11 Y6 C2X 118.0(7)
Y6 Cl1 Y1 130.64(10)
C5A C1A C2A 108.9(10)
C5A C1A Y1 78.0(7)
C2A C1A Y1 74.1(7)
C1A C2A C3A 104.8(11)
C1A C2A Y1 75.4(7)
C3A C2A Y1 75.6(6)
C4A C3A C2A 108.4(11)
C4A C3A Y1 78.0(6)
C2A C3A Y1 73.3(6)
C3A C4A C5A 106.9(10)
C3A C4A Y1 73.0(6)
C5A C4A Y1 74.5(6)
C1A C5A C4A 110.9(10)
C1A C5A Y1 73.7(7)
C4A C5A Y1 76.4(6)
C7A C6A C10A 107.2(14)
C7A C6A Y1 74.2(9)
C10A C6A Y1 73.2(7)
C6A C7A C8A 107.0(14)
C6A C7A Y1 74.6(8)
C8A C7A Y1 72.5(7)
C9A C8A C7A 108.0(13)
C9A C8A Y1 74.9(6)
C7A C8A Y1 74.6(6)
C10A C9A C8A 107.4(12)
C10A C9A Y1 74.2(6)
C8A C9A Y1 73.6(6)
C9A C10A C6A 110.2(13)
C9A C10A Y1 74.7(7)
C6A C10A Y1 74.9(7)
C2X C1X C5X 107(3)
C2X C1X Y6 74.5(15)
C5X C1X Y6 78(2)
C2X C1X Y1 65.9(14)
C5X C1X Y1 71(2)
Y6 C1X Y1 118.8(14)
C1X C2X C3X 109(3)
C1X C2X Y1 84.1(16)
C3X C2X Y1 66.9(13)
C1X C2X Y6 76.1(15)
C3X C2X Y6 75.7(14)
Y1 C2X Y6 128.5(12)
C4X C3X C2X 107(3)
C4X C3X Y1 78.2(16)
C2X C3X Y1 80.3(14)
C4X C3X Y6 76.0(16)
C2X C3X Y6 74.7(14)
Y1 C3X Y6 136.4(14)
C3X C4X C5X 108(3)
C3X C4X Y1 68.6(15)
C5X C4X Y1 82(2)
C3X C4X Y6 74.7(16)
C5X C4X Y6 78(2)
Y1 C4X Y6 129.4(14)
C4X C5X C1X 109(4)
C4X C5X Y1 67.3(19)
C1X C5X Y1 79(2)
C4X C5X Y6 73(2)
C1X C5X Y6 73(2)
Y1 C5X Y6 119.9(16)
C5B C1B C2B 109(2)
C5B C1B Y1 70(3)
C2B C1B Y1 78(2)
C1B C2B C3B 106(2)
C1B C2B Y1 71.0(19)
C3B C2B Y1 70.4(19)
C4B C3B C2B 107(2)
C4B C3B Y1 67(2)
C2B C3B Y1 77.4(19)
C3B C4B C5B 108(2)
C3B C4B Y1 81(2)
C5B C4B Y1 76(3)
C1B C5B C4B 110(2)
C1B C5B Y1 79(3)
C4B C5B Y1 71(3)
C7B C6B C10B 106(2)
C7B C6B Y1 78(2)
C10B C6B Y1 74(2)
C6B C7B C8B 107(2)
C6B C7B Y1 75(2)
C8B C7B Y1 69(2)
C9B C8B C7B 109(2)
C9B C8B Y1 78(2)
C7B C8B Y1 83(2)
C10B C9B C8B 106(2)
C10B C9B Y1 78(2)
C8B C9B Y1 74(2)
C9B C10B C6B 111(2)
C9B C10B Y1 74(2)
C6B C10B Y1 78(2)
C15 C11 C12 109.2(8)
C15 C11 Y6 73.9(4)
C12 C11 Y6 74.3(4)
C11 C12 C13 106.3(9)
C11 C12 Y6 75.8(4)
C13 C12 Y6 72.0(4)
C14 C13 C12 108.9(10)
C14 C13 Y6 73.8(5)
C12 C13 Y6 77.3(4)
C13 C14 C15 108.0(9)
C13 C14 Y6 75.6(5)
C15 C14 Y6 77.8(5)
C11 C15 C14 107.6(10)
C11 C15 Y6 76.3(4)
C14 C15 Y6 71.6(5)
C20 C16 C17 110.5(7)
C20 C16 Y6 74.4(4)
C17 C16 Y6 74.8(4)
C16 C17 C18 105.3(8)
C16 C17 Y6 75.0(4)
C18 C17 Y6 73.2(4)
C19 C18 C17 109.4(7)
C19 C18 Y6 74.6(4)
C17 C18 Y6 75.1(4)
C18 C19 C20 106.4(7)
C18 C19 Y6 74.9(4)
C20 C19 Y6 74.9(4)
C16 C20 C19 108.4(7)
C16 C20 Y6 75.6(4)
C19 C20 Y6 73.8(4)
C25 C21 C22 113.2(7)
C25 C21 Y3 80.8(4)
C22 C21 Y3 75.6(4)
C25 C21 Y2 78.6(4)
C22 C21 Y2 73.9(3)
Y3 C21 Y2 132.4(3)
C21 C22 C23 104.0(6)
C21 C22 Y2 77.0(3)
C23 C22 Y2 76.6(4)
C21 C22 Y3 75.4(3)
C23 C22 Y3 75.5(4)
Y2 C22 Y3 134.1(3)
C24 C23 C22 107.0(6)
C24 C23 Y2 78.4(4)
C22 C23 Y2 74.1(4)
C24 C23 Y3 76.9(4)
C22 C23 Y3 75.4(4)
Y2 C23 Y3 132.5(3)
C25 C24 C23 108.2(6)
C25 C24 Y3 78.2(4)
C23 C24 Y3 74.2(4)
C25 C24 Y2 75.2(4)
C23 C24 Y2 72.9(4)
Y3 C24 Y2 128.0(2)
C21 C25 C24 107.4(7)
C21 C25 Y2 74.9(4)
C24 C25 Y2 76.8(4)
C21 C25 Y3 72.9(4)
C24 C25 Y3 73.8(4)
Y2 C25 Y3 126.6(3)
C30 C26 C27 107.1(7)
C30 C26 Y3 74.8(4)
C27 C26 Y3 75.2(4)
C28 C27 C26 108.0(7)
C28 C27 Y3 76.2(4)
C26 C27 Y3 73.7(4)
C27 C28 C29 108.5(7)
C27 C28 Y3 74.9(4)
C29 C28 Y3 73.4(4)
C30 C29 C28 108.1(7)
C30 C29 Y3 75.0(4)
C28 C29 Y3 75.8(4)
C29 C30 C26 108.3(7)
C29 C30 Y3 75.4(4)
C26 C30 Y3 74.8(4)
C32 C31 C35 107.7(7)
C32 C31 Y3 76.5(4)
C35 C31 Y3 75.8(4)
C31 C32 C33 108.0(7)
C31 C32 Y3 73.5(4)
C33 C32 Y3 75.2(3)
C32 C33 C34 108.9(6)
C32 C33 Y3 75.0(4)
C34 C33 Y3 75.6(4)
C35 C34 C33 107.7(7)
C35 C34 Y3 74.3(4)
C33 C34 Y3 74.4(4)
C34 C35 C31 107.6(7)
C34 C35 Y3 76.0(4)
C31 C35 Y3 73.2(4)
C40 C36 C37 108.8(8)
C40 C36 Y2 73.7(4)
C37 C36 Y2 74.3(5)
C36 C37 C38 107.7(8)
C36 C37 Y2 76.5(5)
C38 C37 Y2 73.6(5)
C37 C38 C39 108.2(7)
C37 C38 Y2 76.5(4)
C39 C38 Y2 75.0(4)
C40 C39 C38 105.8(7)
C40 C39 Y2 75.6(4)
C38 C39 Y2 74.4(4)
C36 C40 C39 109.4(8)
C36 C40 Y2 77.2(4)
C39 C40 Y2 74.4(4)
C42 C41 C45 107.1(8)
C42 C41 Y2 74.8(5)
C45 C41 Y2 75.7(4)
C41 C42 C43 108.3(10)
C41 C42 Y2 75.7(5)
C43 C42 Y2 76.3(5)
C44 C43 C42 107.3(9)
C44 C43 Y2 75.8(6)
C42 C43 Y2 73.5(5)
C43 C44 C45 109.8(11)
C43 C44 Y2 75.2(6)
C45 C44 Y2 75.2(5)
C44 C45 C41 107.5(10)
C44 C45 Y2 75.8(5)
C41 C45 Y2 73.9(4)
C50 C46 C47 106.9(5)
C50 C46 Y4 77.9(3)
C47 C46 Y4 77.2(3)
C50 C46 Y5 73.6(3)
C47 C46 Y5 75.2(3)
Y4 C46 Y5 132.0(2)
C48 C47 C46 107.5(5)
C48 C47 Y4 76.6(3)
C46 C47 Y4 73.8(3)
C48 C47 Y5 76.2(3)
C46 C47 Y5 76.1(3)
Y4 C47 Y5 130.6(2)
C47 C48 C49 110.5(6)
C47 C48 Y5 76.2(3)
C49 C48 Y5 75.1(3)
C47 C48 Y4 75.9(3)
C49 C48 Y4 77.3(3)
Y5 C48 Y4 130.1(2)
C50 C49 C48 106.9(6)
C50 C49 Y5 75.0(3)
C48 C49 Y5 76.5(3)
C50 C49 Y4 75.0(3)
C48 C49 Y4 74.7(3)
Y5 C49 Y4 129.5(2)
C49 C50 C46 108.2(6)
C49 C50 Y5 76.5(3)
C46 C50 Y5 77.5(3)
C49 C50 Y4 77.0(3)
C46 C50 Y4 73.2(3)
Y5 C50 Y4 131.5(2)
C55 C51 C52 107.9(6)
C55 C51 Y5 74.4(3)
C52 C51 Y5 73.1(3)
C51 C52 C53 108.1(6)
C51 C52 Y5 76.8(3)
C53 C52 Y5 74.4(3)
C54 C53 C52 107.2(6)
C54 C53 Y5 74.6(3)
C52 C53 Y5 75.2(3)
C55 C54 C53 108.2(6)
C55 C54 Y5 76.5(3)
C53 C54 Y5 75.0(3)
C51 C55 C54 108.6(6)
C51 C55 Y5 76.2(3)
C54 C55 Y5 73.4(3)
C57 C56 C60 107.5(6)
C57 C56 Y5 74.3(4)
C60 C56 Y5 74.5(4)
C58 C57 C56 109.3(6)
C58 C57 Y5 75.5(4)
C56 C57 Y5 76.1(4)
C57 C58 C59 107.8(7)
C57 C58 Y5 75.0(4)
C59 C58 Y5 74.9(4)
C58 C59 C60 107.7(6)
C58 C59 Y5 75.1(4)
C60 C59 Y5 75.1(4)
C56 C60 C59 107.6(7)
C56 C60 Y5 75.7(4)
C59 C60 Y5 74.8(4)
C62 C61 C65 108.5(6)
C62 C61 Y4 75.9(3)
C65 C61 Y4 75.3(4)
C61 C62 C63 108.7(7)
C61 C62 Y4 74.4(4)
C63 C62 Y4 75.4(4)
C62 C63 C64 107.4(6)
C62 C63 Y4 74.8(3)
C64 C63 Y4 74.0(4)
C65 C64 C63 107.3(6)
C65 C64 Y4 74.9(4)
C63 C64 Y4 75.8(3)
C61 C65 C64 108.1(6)
C61 C65 Y4 74.9(4)
C64 C65 Y4 74.8(4)
C70 C66 C67 109.1(6)
C70 C66 Y4 75.8(3)
C67 C66 Y4 73.7(4)
C66 C67 C68 107.0(6)
C66 C67 Y4 76.0(3)
C68 C67 Y4 75.0(3)
C69 C68 C67 108.0(6)
C69 C68 Y4 75.5(3)
C67 C68 Y4 74.1(3)
C70 C69 C68 108.0(6)
C70 C69 Y4 75.7(3)
C68 C69 Y4 74.1(3)
C66 C70 C69 107.9(6)
C66 C70 Y4 74.2(3)
C69 C70 Y4 74.2(3)
C76 C71 C72 118.2(8)
C77 C72 C73 116.7(10)
C77 C72 C71 125.5(10)
C73 C72 C71 117.8(7)
C74 C73 C72 119.7(8)
C75 C74 C73 123.4(10)
C74 C75 C76 118.2(9)
C75 C76 C71 122.6(8)

loop_
_geom_bond_atom_site_label_1
_geom_bond_atom_site_label_2
_geom_bond_distance
Y1 C4B 2.36(4)
Y1 C3X 2.42(3)
Y1 C5B 2.43(6)
Y1 C3B 2.53(3)
Y1 C1B 2.54(4)
Y1 C4X 2.55(3)
Y1 C8A 2.552(10)
Y1 C10A 2.563(11)
Y1 C9A 2.569(10)
Y1 C6A 2.585(14)
Y1 C7A 2.580(15)
Y1 C2X 2.60(3)
Y2 C38 2.635(7)
Y2 C39 2.643(7)
Y2 C42 2.651(8)
Y2 C40 2.657(7)
Y2 C41 2.662(7)
Y2 C37 2.672(8)
Y2 C45 2.684(7)
Y2 C43 2.685(9)
Y2 C44 2.692(10)
Y2 C36 2.698(7)
Y2 C22 2.751(6)
Y2 C23 2.783(7)
Y3 C31 2.634(6)
Y3 C26 2.649(6)
Y3 C30 2.649(7)
Y3 C29 2.654(7)
Y3 C35 2.666(6)
Y3 C27 2.668(6)
Y3 C32 2.672(6)
Y3 C33 2.673(6)
Y3 C28 2.684(6)
Y3 C34 2.689(6)
Y3 C21 2.781(6)
Y3 C22 2.783(6)
Y4 C67 2.639(6)
Y4 C68 2.650(5)
Y4 C66 2.667(6)
Y4 C69 2.668(5)
Y4 C61 2.675(6)
Y4 C64 2.677(6)
Y4 C65 2.679(6)
Y4 C70 2.687(6)
Y4 C62 2.694(6)
Y4 C63 2.701(6)
Y4 C46 2.784(6)
Y4 C47 2.828(6)
Y5 C54 2.648(5)
Y5 C53 2.652(5)
Y5 C52 2.662(6)
Y5 C57 2.664(6)
Y5 C59 2.667(6)
Y5 C58 2.669(6)
Y5 C60 2.672(6)
Y5 C56 2.686(6)
Y5 C55 2.687(5)
Y5 C51 2.709(5)
Y5 C50 2.793(6)
Y5 C49 2.812(6)
Y6 C14 2.568(8)
Y6 C13 2.589(8)
Y6 C19 2.612(7)
Y6 C18 2.615(7)
Y6 C20 2.626(6)
Y6 C17 2.639(7)
Y6 C16 2.641(7)
Y6 C15 2.644(7)
Y6 C12 2.655(7)
Y6 Cl1 2.666(3)
Y6 C11 2.674(6)
Y6 C2X 2.79(3)
C1A C5A 1.320(15)
C1A C2A 1.403(17)
C2A C3A 1.432(16)
C3A C4A 1.363(16)
C4A C5A 1.378(13)
C6A C7A 1.386(18)
C6A C10A 1.417(15)
C7A C8A 1.45(2)
C8A C9A 1.392(18)
C9A C10A 1.378(17)
C1X C2X 1.422(19)
C1X C5X 1.43(2)
C2X C3X 1.429(19)
C3X C4X 1.42(2)
C4X C5X 1.43(2)
C1B C5B 1.31(2)
C1B C2B 1.40(2)
C2B C3B 1.43(2)
C3B C4B 1.36(2)
C4B C5B 1.38(2)
C6B C7B 1.39(2)
C6B C10B 1.43(2)
C7B C8B 1.46(3)
C8B C9B 1.39(3)
C9B C10B 1.38(2)
C11 C15 1.366(11)
C11 C12 1.373(11)
C12 C13 1.390(12)
C13 C14 1.358(16)
C14 C15 1.379(16)
C16 C20 1.366(11)
C16 C17 1.373(11)
C17 C18 1.434(11)
C18 C19 1.375(11)
C19 C20 1.412(11)
C21 C25 1.290(7)
C21 C22 1.390(7)
C22 C23 1.402(7)
C23 C24 1.396(7)
C24 C25 1.375(7)
C26 C30 1.389(11)
C26 C27 1.426(10)
C27 C28 1.336(10)
C28 C29 1.417(11)
C29 C30 1.357(11)
C31 C32 1.373(10)
C31 C35 1.416(11)
C32 C33 1.374(10)
C33 C34 1.390(10)
C34 C35 1.373(11)
C36 C40 1.345(13)
C36 C37 1.356(13)
C37 C38 1.368(12)
C38 C39 1.396(12)
C39 C40 1.371(11)
C41 C42 1.353(11)
C41 C45 1.402(12)
C42 C43 1.391(15)
C43 C44 1.346(16)
C44 C45 1.346(14)
C46 C50 1.404(9)
C46 C47 1.406(9)
C47 C48 1.349(9)
C48 C49 1.384(8)
C49 C50 1.380(9)
C51 C55 1.370(9)
C51 C52 1.392(9)
C52 C53 1.395(9)
C53 C54 1.387(9)
C54 C55 1.386(9)
C56 C57 1.367(10)
C56 C60 1.380(10)
C57 C58 1.358(10)
C58 C59 1.378(10)
C59 C60 1.387(10)
C61 C62 1.374(9)
C61 C65 1.377(10)
C62 C63 1.389(9)
C63 C64 1.402(10)
C64 C65 1.400(10)
C66 C70 1.387(9)
C66 C67 1.389(10)
C67 C68 1.407(10)
C68 C69 1.396(9)
C69 C70 1.391(9)
C71 C76 1.365(11)
C71 C72 1.427(11)
C72 C77 1.368(13)
C72 C73 1.379(12)
C73 C74 1.344(11)
C74 C75 1.340(11)
C75 C76 1.344(12)

loop_
_geom_torsion_atom_site_label_1
_geom_torsion_atom_site_label_2
_geom_torsion_atom_site_label_3
_geom_torsion_atom_site_label_4
_geom_torsion
C5A C1A C2A C3A 0.5(13)
Y1 C1A C2A C3A -70.5(7)
C5A C1A C2A Y1 71.0(9)
C1A C2A C3A C4A -0.5(12)
Y1 C2A C3A C4A -70.8(8)
C1A C2A C3A Y1 70.3(8)
C2A C3A C4A C5A 0.3(11)
Y1 C3A C4A C5A -67.3(6)
C2A C3A C4A Y1 67.7(8)
C2A C1A C5A C4A -0.3(13)
Y1 C1A C5A C4A 68.0(7)
C2A C1A C5A Y1 -68.3(9)
C3A C4A C5A C1A 0.0(12)
Y1 C4A C5A C1A -66.3(8)
C3A C4A C5A Y1 66.3(7)
C10A C6A C7A C8A -0.5(14)
Y1 C6A C7A C8A 65.8(9)
C10A C6A C7A Y1 -66.2(8)
C6A C7A C8A C9A 0.8(14)
Y1 C7A C8A C9A 68.0(8)
C6A C7A C8A Y1 -67.2(9)
C7A C8A C9A C10A -0.7(13)
Y1 C8A C9A C10A 67.0(8)
C7A C8A C9A Y1 -67.8(8)
C8A C9A C10A C6A 0.5(14)
Y1 C9A C10A C6A 67.1(8)
C8A C9A C10A Y1 -66.6(8)
C7A C6A C10A C9A 0.0(14)
Y1 C6A C10A C9A -66.9(9)
C7A C6A C10A Y1 66.9(9)
C5X C1X C2X C3X -2.9(19)
Y6 C1X C2X C3X 69.1(14)
Y1 C1X C2X C3X -63.0(13)
C5X C1X C2X Y1 60(2)
Y6 C1X C2X Y1 132.1(10)
C5X C1X C2X Y6 -72(2)
Y1 C1X C2X Y6 -132.1(10)
C1X C2X C3X C4X 0.2(18)
Y1 C2X C3X C4X -74.3(17)
Y6 C2X C3X C4X 69.6(17)
C1X C2X C3X Y1 74.5(14)
Y6 C2X C3X Y1 143.9(10)
C1X C2X C3X Y6 -69.4(14)
Y1 C2X C3X Y6 -143.9(10)
C2X C3X C4X C5X 3(3)
Y1 C3X C4X C5X -73(2)
Y6 C3X C4X C5X 71(2)
C2X C3X C4X Y1 75.8(15)
Y6 C3X C4X Y1 144.5(10)
C2X C3X C4X Y6 -68.7(15)
Y1 C3X C4X Y6 -144.5(10)
C3X C4X C5X C1X -4(4)
Y1 C4X C5X C1X -69(3)
Y6 C4X C5X C1X 65(2)
C3X C4X C5X Y1 64.3(18)
Y6 C4X C5X Y1 133.6(11)
C3X C4X C5X Y6 -69.3(19)
Y1 C4X C5X Y6 -133.6(11)
C2X C1X C5X C4X 4(3)
Y6 C1X C5X C4X -65(2)
Y1 C1X C5X C4X 61(2)
C2X C1X C5X Y1 -56.7(15)
Y6 C1X C5X Y1 -126.3(10)
C2X C1X C5X Y6 69.6(15)
Y1 C1X C5X Y6 126.3(10)
C5B C1B C2B C3B 2(5)
Y1 C1B C2B C3B -62(3)
C5B C1B C2B Y1 64(4)
C1B C2B C3B C4B 1(5)
Y1 C2B C3B C4B -61(3)
C1B C2B C3B Y1 62(3)
C2B C3B C4B C5B -4(5)
Y1 C3B C4B C5B -72(4)
C2B C3B C4B Y1 68(3)
C2B C1B C5B C4B -4(6)
Y1 C1B C5B C4B 65(4)
C2B C1B C5B Y1 -69(3)
C3B C4B C5B C1B 5(6)
Y1 C4B C5B C1B -70(4)
C3B C4B C5B Y1 75(3)
C10B C6B C7B C8B -8(5)
Y1 C6B C7B C8B 62(3)
C10B C6B C7B Y1 -69(3)
C6B C7B C8B C9B 8(5)
Y1 C7B C8B C9B 74(3)
C6B C7B C8B Y1 -66(3)
C7B C8B C9B C10B -5(5)
Y1 C8B C9B C10B 73(3)
C7B C8B C9B Y1 -78(3)
C8B C9B C10B C6B 0(5)
Y1 C9B C10B C6B 70(3)
C8B C9B C10B Y1 -70(3)
C7B C6B C10B C9B 5(5)
Y1 C6B C10B C9B -68(3)
C7B C6B C10B Y1 72(3)
C15 C11 C12 C13 0.2(8)
Y6 C11 C12 C13 -66.1(5)
C15 C11 C12 Y6 66.2(5)
C11 C12 C13 C14 1.0(9)
Y6 C12 C13 C14 -67.8(6)
C11 C12 C13 Y6 68.7(5)
C12 C13 C14 C15 -1.7(10)
Y6 C13 C14 C15 -71.8(7)
C12 C13 C14 Y6 70.0(6)
C12 C11 C15 C14 -1.2(9)
Y6 C11 C15 C14 65.3(6)
C12 C11 C15 Y6 -66.5(5)
C13 C14 C15 C11 1.8(10)
Y6 C14 C15 C11 -68.5(6)
C13 C14 C15 Y6 70.3(6)
C20 C16 C17 C18 -1.0(8)
Y6 C16 C17 C18 -67.5(5)
C20 C16 C17 Y6 66.5(5)
C16 C17 C18 C19 1.4(8)
Y6 C17 C18 C19 -67.4(5)
C16 C17 C18 Y6 68.7(5)
C17 C18 C19 C20 -1.2(8)
Y6 C18 C19 C20 -68.9(4)
C17 C18 C19 Y6 67.7(5)
C17 C16 C20 C19 0.3(8)
Y6 C16 C20 C19 67.1(5)
C17 C16 C20 Y6 -66.8(5)
C18 C19 C20 C16 0.6(8)
Y6 C19 C20 C16 -68.3(5)
C18 C19 C20 Y6 68.9(5)
C25 C21 C22 C23 -2.6(7)
Y3 C21 C22 C23 70.6(4)
Y2 C21 C22 C23 -72.4(4)
C25 C21 C22 Y2 69.7(5)
Y3 C21 C22 Y2 142.9(2)
C25 C21 C22 Y3 -73.2(5)
Y2 C21 C22 Y3 -142.9(2)
C21 C22 C23 C24 0.5(7)
Y2 C22 C23 C24 -72.2(5)
Y3 C22 C23 C24 71.0(5)
C21 C22 C23 Y2 72.7(4)
Y3 C22 C23 Y2 143.23(19)
C21 C22 C23 Y3 -70.6(4)
Y2 C22 C23 Y3 -143.23(19)
C22 C23 C24 C25 1.6(8)
Y2 C23 C24 C25 -67.5(5)
Y3 C23 C24 C25 71.6(5)
C22 C23 C24 Y3 -70.0(5)
Y2 C23 C24 Y3 -139.12(19)
C22 C23 C24 Y2 69.1(5)
Y3 C23 C24 Y2 139.12(19)
C22 C21 C25 C24 3.7(8)
Y3 C21 C25 C24 -66.3(5)
Y2 C21 C25 C24 70.5(5)
C22 C21 C25 Y2 -66.8(4)
Y3 C21 C25 Y2 -136.82(18)
C22 C21 C25 Y3 70.0(5)
Y2 C21 C25 Y3 136.82(18)
C23 C24 C25 C21 -3.2(8)
Y3 C24 C25 C21 65.6(5)
Y2 C24 C25 C21 -69.2(5)
C23 C24 C25 Y2 66.0(5)
Y3 C24 C25 Y2 134.87(19)
C23 C24 C25 Y3 -68.9(5)
Y2 C24 C25 Y3 -134.87(19)
C30 C26 C27 C28 -0.5(8)
Y3 C26 C27 C28 -69.1(5)
C30 C26 C27 Y3 68.6(5)
C26 C27 C28 C29 1.1(8)
Y3 C27 C28 C29 -66.3(5)
C26 C27 C28 Y3 67.5(4)
C27 C28 C29 C30 -1.4(8)
Y3 C28 C29 C30 -68.6(5)
C27 C28 C29 Y3 67.3(5)
C28 C29 C30 C26 1.0(8)
Y3 C29 C30 C26 -68.2(5)
C28 C29 C30 Y3 69.2(5)
C27 C26 C30 C29 -0.3(8)
Y3 C26 C30 C29 68.5(5)
C27 C26 C30 Y3 -68.9(4)
C35 C31 C32 C33 2.2(7)
Y3 C31 C32 C33 -67.8(4)
C35 C31 C32 Y3 70.0(5)
C31 C32 C33 C34 -2.0(7)
Y3 C32 C33 C34 -68.7(4)
C31 C32 C33 Y3 66.7(5)
C32 C33 C34 C35 1.0(7)
Y3 C33 C34 C35 -67.3(5)
C32 C33 C34 Y3 68.3(4)
C33 C34 C35 C31 0.4(7)
Y3 C34 C35 C31 -67.0(5)
C33 C34 C35 Y3 67.4(4)
C32 C31 C35 C34 -1.6(8)
Y3 C31 C35 C34 68.9(5)
C32 C31 C35 Y3 -70.5(5)
C40 C36 C37 C38 -1.3(9)
Y2 C36 C37 C38 -67.6(6)
C40 C36 C37 Y2 66.2(5)
C36 C37 C38 C39 0.6(9)
Y2 C37 C38 C39 -68.9(5)
C36 C37 C38 Y2 69.5(6)
C37 C38 C39 C40 0.3(9)
Y2 C38 C39 C40 -69.6(5)
C37 C38 C39 Y2 70.0(5)
C37 C36 C40 C39 1.6(9)
Y2 C36 C40 C39 68.2(5)
C37 C36 C40 Y2 -66.6(6)
C38 C39 C40 C36 -1.2(8)
Y2 C39 C40 C36 -70.0(5)
C38 C39 C40 Y2 68.8(5)
C45 C41 C42 C43 0.6(10)
Y2 C41 C42 C43 70.0(6)
C45 C41 C42 Y2 -69.4(6)
C41 C42 C43 C44 -0.7(11)
Y2 C42 C43 C44 68.9(7)
C41 C42 C43 Y2 -69.6(6)
C42 C43 C44 C45 0.6(12)
Y2 C43 C44 C45 67.9(7)
C42 C43 C44 Y2 -67.3(7)
C43 C44 C45 C41 -0.2(11)
Y2 C44 C45 C41 67.7(6)
C43 C44 C45 Y2 -67.9(8)
C42 C41 C45 C44 -0.3(10)
Y2 C41 C45 C44 -69.0(6)
C42 C41 C45 Y2 68.8(6)
C50 C46 C47 C48 -3.1(6)
Y4 C46 C47 C48 69.8(4)
Y5 C46 C47 C48 -70.5(4)
C50 C46 C47 Y4 -73.0(4)
Y5 C46 C47 Y4 -140.30(17)
C50 C46 C47 Y5 67.3(4)
Y4 C46 C47 Y5 140.30(17)
C46 C47 C48 C49 2.4(6)
Y4 C47 C48 C49 70.3(4)
Y5 C47 C48 C49 -68.0(4)
C46 C47 C48 Y5 70.4(4)
Y4 C47 C48 Y5 138.30(17)
C46 C47 C48 Y4 -67.9(4)
Y5 C47 C48 Y4 -138.30(17)
C47 C48 C49 C50 -0.7(6)
Y5 C48 C49 C50 -69.4(4)
Y4 C48 C49 C50 68.7(4)
C47 C48 C49 Y5 68.7(4)
Y4 C48 C49 Y5 138.11(18)
C47 C48 C49 Y4 -69.4(4)
Y5 C48 C49 Y4 -138.11(18)
C48 C49 C50 C46 -1.3(6)
Y5 C49 C50 C46 -71.8(4)
Y4 C49 C50 C46 67.2(4)
C48 C49 C50 Y5 70.5(4)
Y4 C49 C50 Y5 138.96(17)
C48 C49 C50 Y4 -68.4(4)
Y5 C49 C50 Y4 -138.96(17)
C47 C46 C50 C49 2.7(6)
Y4 C46 C50 C49 -69.7(4)
Y5 C46 C50 C49 71.1(4)
C47 C46 C50 Y5 -68.4(4)
Y4 C46 C50 Y5 -140.85(18)
C47 C46 C50 Y4 72.5(4)
Y5 C46 C50 Y4 140.85(18)
C55 C51 C52 C53 1.6(6)
Y5 C51 C52 C53 68.4(4)
C55 C51 C52 Y5 -66.9(4)
C51 C52 C53 C54 -1.7(6)
Y5 C52 C53 C54 68.4(4)
C51 C52 C53 Y5 -70.1(4)
C52 C53 C54 C55 1.2(6)
Y5 C53 C54 C55 70.0(4)
C52 C53 C54 Y5 -68.8(4)
C52 C51 C55 C54 -0.8(6)
Y5 C51 C55 C54 -66.8(4)
C52 C51 C55 Y5 66.0(4)
C53 C54 C55 C51 -0.3(6)
Y5 C54 C55 C51 68.7(4)
C53 C54 C55 Y5 -69.0(4)
C60 C56 C57 C58 1.2(7)
Y5 C56 C57 C58 68.9(5)
C60 C56 C57 Y5 -67.7(4)
C56 C57 C58 C59 -0.9(7)
Y5 C57 C58 C59 68.4(4)
C56 C57 C58 Y5 -69.3(5)
C57 C58 C59 C60 0.3(7)
Y5 C58 C59 C60 68.7(4)
C57 C58 C59 Y5 -68.4(5)
C57 C56 C60 C59 -1.0(7)
Y5 C56 C60 C59 -68.5(4)
C57 C56 C60 Y5 67.5(4)
C58 C59 C60 C56 0.5(7)
Y5 C59 C60 C56 69.2(4)
C58 C59 C60 Y5 -68.7(4)
C65 C61 C62 C63 0.7(7)
Y4 C61 C62 C63 -68.2(4)
C65 C61 C62 Y4 68.9(5)
C61 C62 C63 C64 0.3(7)
Y4 C62 C63 C64 -67.3(4)
C61 C62 C63 Y4 67.6(4)
C62 C63 C64 C65 -1.1(7)
Y4 C63 C64 C65 -69.0(5)
C62 C63 C64 Y4 67.9(4)
C62 C61 C65 C64 -1.3(8)
Y4 C61 C65 C64 68.0(5)
C62 C61 C65 Y4 -69.3(4)
C63 C64 C65 C61 1.5(8)
Y4 C64 C65 C61 -68.1(5)
C63 C64 C65 Y4 69.6(4)
C70 C66 C67 C68 1.1(7)
Y4 C66 C67 C68 69.2(4)
C70 C66 C67 Y4 -68.2(4)
C66 C67 C68 C69 -1.4(7)
Y4 C67 C68 C69 68.5(4)
C66 C67 C68 Y4 -69.9(4)
C67 C68 C69 C70 1.2(7)
Y4 C68 C69 C70 68.8(4)
C67 C68 C69 Y4 -67.6(4)
C67 C66 C70 C69 -0.3(6)
Y4 C66 C70 C69 -67.1(4)
C67 C66 C70 Y4 66.8(4)
C68 C69 C70 C66 -0.5(6)
Y4 C69 C70 C66 67.1(4)
C68 C69 C70 Y4 -67.7(4)
C76 C71 C72 C77 -177.2(8)
C76 C71 C72 C73 1.0(10)
C77 C72 C73 C74 179.7(8)
C71 C72 C73 C74 1.4(11)
C72 C73 C74 C75 -3.0(12)
C73 C74 C75 C76 1.9(12)
C74 C75 C76 C71 0.7(12)
C72 C71 C76 C75 -2.1(11)
